data_7121683
loop_
_publ_author_name
'Blake, Anastasia V.'
'Fetrow, Taylor V.'
'Theiler, Zachary J.'
'Vlaisavljevich, Bess'
'Daly, Scott R.'

_publ_section_title
;
 Homoleptic uranium and lanthanide phosphinodiboranates.
;
_journal_issue 44
_journal_name_full 'Chemical communications (Cambridge, England)'
_journal_page_first 5602
_journal_page_last 5605
_journal_paper_doi 10.1039/c8cc02862a
_journal_volume 54
_journal_year 2018
_chemical_formula_moiety 'C48 H144 B12 Er2 P6'
_chemical_formula_sum 'C48 H144 B12 Er2 P6'
_chemical_formula_weight 1371.68
_space_group_crystal_system monoclinic
_space_group_IT_number 14
_space_group_name_Hall '-P 2yn'
_space_group_name_H-M_alt 'P 1 21/n 1'
_symmetry_space_group_name_Hall '-P 2yn'
_symmetry_space_group_name_H-M 'P 1 21/n 1'
_atom_sites_solution_hydrogens geom
_atom_sites_solution_primary direct
_audit_creation_date 2018-03-26
_audit_creation_method
;
Olex2 1.2
(compiled 2016.02.19 svn.r3266 for OlexSys, GUI svn.r5155)
;
_audit_update_record
;
2018-04-07 deposited with the CCDC.
2018-05-03 downloaded from the CCDC.
;
_cell_angle_alpha 90
_cell_angle_beta 91.557(5)
_cell_angle_gamma 90
_cell_formula_units_Z 2
_cell_length_a 14.7928(15)
_cell_length_b 12.1704(12)
_cell_length_c 24.504(2)
_cell_measurement_reflns_used 16051
_cell_measurement_temperature 190(2)
_cell_measurement_theta_max 26.02
_cell_measurement_theta_min 1.00
_cell_volume 4409.9(7)
_computing_molecular_graphics 'Olex2 (Dolomanov et al., 2009)'
_computing_publication_material 'Olex2 (Dolomanov et al., 2009)'
_computing_structure_refinement 'ShelXL (Sheldrick, 2015)'
_computing_structure_solution 'ShelXT (Sheldrick, 2015)'
_diffrn_ambient_temperature 190.15
_diffrn_measured_fraction_theta_full 0.998
_diffrn_measured_fraction_theta_max 0.998
_diffrn_measurement_device_type 'Bruker-Nonius KappaCCD diffractometer'
_diffrn_radiation_type MoK\a
_diffrn_radiation_wavelength 0.71073
_diffrn_reflns_av_R_equivalents 0.1561
_diffrn_reflns_av_unetI/netI 0.1283
_diffrn_reflns_Laue_measured_fraction_full 0.998
_diffrn_reflns_Laue_measured_fraction_max 0.998
_diffrn_reflns_limit_h_max 18
_diffrn_reflns_limit_h_min -18
_diffrn_reflns_limit_k_max 15
_diffrn_reflns_limit_k_min -14
_diffrn_reflns_limit_l_max 30
_diffrn_reflns_limit_l_min -30
_diffrn_reflns_number 31095
_diffrn_reflns_point_group_measured_fraction_full 0.998
_diffrn_reflns_point_group_measured_fraction_max 0.998
_diffrn_reflns_theta_full 26.000
_diffrn_reflns_theta_max 26.000
_diffrn_reflns_theta_min 1.589
_exptl_absorpt_coefficient_mu 2.022
_exptl_absorpt_correction_T_max 0.9800
_exptl_absorpt_correction_T_min 0.7050
_exptl_absorpt_correction_type multi-scan
_exptl_crystal_colour colourless
_exptl_crystal_colour_primary colourless
_exptl_crystal_density_diffrn 1.033
_exptl_crystal_description prism
_exptl_crystal_F_000 1436
_exptl_crystal_size_max 0.19
_exptl_crystal_size_mid 0.13
_exptl_crystal_size_min 0.12
_refine_diff_density_max 2.289
_refine_diff_density_min -1.201
_refine_diff_density_rms 0.189
_refine_ls_extinction_method none
_refine_ls_goodness_of_fit_ref 1.060
_refine_ls_hydrogen_treatment constr
_refine_ls_matrix_type full
_refine_ls_number_parameters 282
_refine_ls_number_reflns 8646
_refine_ls_number_restraints 0
_refine_ls_restrained_S_all 1.060
_refine_ls_R_factor_all 0.1408
_refine_ls_R_factor_gt 0.0770
_refine_ls_shift/su_max 0.001
_refine_ls_shift/su_mean 0.000
_refine_ls_structure_factor_coef Fsqd
_refine_ls_weighting_details 'w=1/[\s^2^(Fo^2^)+(0.1000P)^2^] where P=(Fo^2^+2Fc^2^)/3'
_refine_ls_weighting_scheme calc
_refine_ls_wR_factor_gt 0.1820
_refine_ls_wR_factor_ref 0.2011
_reflns_Friedel_coverage 0.000
_reflns_number_gt 4706
_reflns_number_total 8646
_reflns_threshold_expression 'I > 2\s(I)'
_cod_data_source_file c8cc02862a8.cif
_cod_data_source_block dal1761
_cod_depositor_comments 'Adding full bibliography for 7121683--7121685.cif.'
_cod_database_code 7121683
_shelx_space_group_comment
;
The symmetry employed for this shelxl refinement is uniquely defined
by the following loop, which should always be used as a source of
symmetry information in preference to the above space-group names.
They are only intended as comments.
;
_shelx_estimated_absorpt_t_max 0.793
_shelx_estimated_absorpt_t_min 0.700
_olex2_refinement_description
;
1. Fixed Uiso
 At 1.2 times of:
  All B(H,H,H) groups
 At 1.5 times of:
  All C(H,H,H) groups
2. Uiso/Uaniso restraints and constraints
Uanis(C21) = Uanis(C22) = Uanis(C23) = Uanis(C24)
Uanis(C31) = Uanis(C32) = Uanis(C33) = Uanis(C34)
Uanis(C62) = Uanis(C63) = Uanis(C64)
3.a Me refined with riding coordinates:
 C14(H14A,H14B,H14C)
3.b Idealised Me refined as rotating group:
 C12(H12A,H12B,H12C), C13(H13A,H13B,H13C), C22(H22A,H22B,H22C), C23(H23A,H23B,
 H23C), C24(H24A,H24B,H24C), C32(H32A,H32B,H32C), C33(H33A,H33B,H33C), C34(H34A,
 H34B,H34C), C42(H42A,H42B,H42C), C43(H43A,H43B,H43C), C44(H44A,H44B,H44C),
 C52(H52A,H52B,H52C), C53(H53A,H53B,H53C), C54(H54A,H54B,H54C), C62(H62A,H62B,
 H62C), C63(H63A,H63B,H63C), C64(H64A,H64B,H64C), B1(H1A,H1B,H1C), B2(H2A,H2B,
 H2C), B3(H3A,H3B,H3C), B4(H4A,H4B,H4C), B5(H5A,H5B,H5C), B6(H6A,H6B,H6C)
;
_shelx_shelxl_version_number 2016/4
_olex2_submission_special_instructions 'No special instructions were received'

loop_
_space_group_symop_operation_xyz
'x, y, z'
'-x+1/2, y+1/2, -z+1/2'
'-x, -y, -z'
'x-1/2, -y-1/2, z-1/2'

loop_
_atom_site_label
_atom_site_type_symbol
_atom_site_fract_x
_atom_site_fract_y
_atom_site_fract_z
_atom_site_U_iso_or_equiv
_atom_site_adp_type
_atom_site_occupancy
_atom_site_site_symmetry_order
_atom_site_calc_flag
_atom_site_refinement_flags_posn
Er1 Er 0.64029(3) 0.36196(3) 0.58302(2) 0.03911(19) Uani 1 1 d .
P1 P 0.86438(18) 0.2683(2) 0.53764(12) 0.0501(7) Uani 1 1 d .
P2 P 0.59313(18) 0.2817(2) 0.71908(10) 0.0430(6) Uani 1 1 d .
P3 P 0.56001(19) 0.7104(2) 0.55184(11) 0.0476(7) Uani 1 1 d .
C11 C 0.9627(8) 0.2593(10) 0.5880(5) 0.070(3) Uani 1 1 d .
C12 C 0.9203(9) 0.2555(14) 0.6435(5) 0.110(6) Uani 1 1 d .
H12A H 0.888051 0.324444 0.649905 0.165 Uiso 1 1 calc GR
H12B H 0.967696 0.245640 0.671787 0.165 Uiso 1 1 calc GR
H12C H 0.877692 0.193948 0.644696 0.165 Uiso 1 1 calc GR
C13 C 1.0160(9) 0.1504(11) 0.5805(6) 0.091(5) Uani 1 1 d .
H13A H 1.047836 0.152865 0.545967 0.137 Uiso 1 1 calc GR
H13B H 0.973697 0.088354 0.579921 0.137 Uiso 1 1 calc GR
H13C H 1.059873 0.141311 0.610814 0.137 Uiso 1 1 calc GR
C14 C 1.0246(11) 0.3585(13) 0.5849(9) 0.137(8) Uani 1 1 d .
H14A H 1.052024 0.360865 0.548945 0.205 Uiso 1 1 calc R
H14B H 0.989493 0.425692 0.590400 0.205 Uiso 1 1 calc R
H14C H 1.072314 0.353020 0.613310 0.205 Uiso 1 1 calc R
C21 C 0.9018(11) 0.2476(12) 0.4668(6) 0.098(2) Uani 1 1 d .
C22 C 0.9252(11) 0.1281(11) 0.4555(6) 0.098(2) Uani 1 1 d .
H22A H 0.984364 0.110797 0.472301 0.147 Uiso 1 1 calc GR
H22B H 0.927144 0.116297 0.415996 0.147 Uiso 1 1 calc GR
H22C H 0.879101 0.080262 0.470925 0.147 Uiso 1 1 calc GR
C23 C 0.9793(10) 0.3176(12) 0.4502(6) 0.098(2) Uani 1 1 d .
H23A H 0.965542 0.394938 0.457463 0.147 Uiso 1 1 calc GR
H23B H 0.989237 0.307725 0.411113 0.147 Uiso 1 1 calc GR
H23C H 1.033940 0.296172 0.471046 0.147 Uiso 1 1 calc GR
C24 C 0.8207(10) 0.2775(13) 0.4289(6) 0.098(2) Uani 1 1 d .
H24A H 0.772918 0.222385 0.432725 0.147 Uiso 1 1 calc GR
H24B H 0.840027 0.279091 0.391025 0.147 Uiso 1 1 calc GR
H24C H 0.797462 0.349906 0.438993 0.147 Uiso 1 1 calc GR
C31 C 0.6252(13) 0.1452(10) 0.7480(7) 0.104(3) Uani 1 1 d .
C32 C 0.6695(11) 0.0774(10) 0.7029(6) 0.104(3) Uani 1 1 d .
H32A H 0.626118 0.067285 0.672360 0.156 Uiso 1 1 calc GR
H32B H 0.687550 0.005469 0.717507 0.156 Uiso 1 1 calc GR
H32C H 0.722934 0.116226 0.690100 0.156 Uiso 1 1 calc GR
C33 C 0.7015(12) 0.1541(10) 0.7909(6) 0.104(3) Uani 1 1 d .
H33A H 0.739847 0.217216 0.782550 0.156 Uiso 1 1 calc GR
H33B H 0.737824 0.086785 0.790712 0.156 Uiso 1 1 calc GR
H33C H 0.675804 0.163997 0.827029 0.156 Uiso 1 1 calc GR
C34 C 0.5377(11) 0.0774(11) 0.7631(6) 0.104(3) Uani 1 1 d .
H34A H 0.484894 0.126056 0.761898 0.156 Uiso 1 1 calc GR
H34B H 0.545657 0.046623 0.799830 0.156 Uiso 1 1 calc GR
H34C H 0.528480 0.017594 0.736699 0.156 Uiso 1 1 calc GR
C41 C 0.5353(7) 0.3747(8) 0.7697(4) 0.049(3) Uani 1 1 d .
C42 C 0.4453(9) 0.3253(12) 0.7850(6) 0.090(4) Uani 1 1 d .
H42A H 0.405745 0.319861 0.752363 0.134 Uiso 1 1 calc GR
H42B H 0.416738 0.372153 0.812098 0.134 Uiso 1 1 calc GR
H42C H 0.455236 0.251793 0.800402 0.134 Uiso 1 1 calc GR
C43 C 0.5177(11) 0.4840(10) 0.7405(5) 0.103(5) Uani 1 1 d .
H43A H 0.574149 0.510938 0.725269 0.155 Uiso 1 1 calc GR
H43B H 0.495090 0.537850 0.766522 0.155 Uiso 1 1 calc GR
H43C H 0.472628 0.473215 0.710918 0.155 Uiso 1 1 calc GR
C44 C 0.5955(9) 0.3944(11) 0.8206(5) 0.081(4) Uani 1 1 d .
H44A H 0.611655 0.323639 0.837355 0.122 Uiso 1 1 calc GR
H44B H 0.562772 0.439119 0.846821 0.122 Uiso 1 1 calc GR
H44C H 0.650642 0.432861 0.810265 0.122 Uiso 1 1 calc GR
C51 C 0.6566(8) 0.7873(9) 0.5215(5) 0.069(4) Uani 1 1 d .
C52 C 0.6249(11) 0.8901(12) 0.4904(7) 0.116(6) Uani 1 1 d .
H52A H 0.582354 0.868843 0.460890 0.174 Uiso 1 1 calc GR
H52B H 0.677219 0.926982 0.474861 0.174 Uiso 1 1 calc GR
H52C H 0.594944 0.940185 0.515429 0.174 Uiso 1 1 calc GR
C53 C 0.7310(11) 0.8125(14) 0.5610(7) 0.123(6) Uani 1 1 d .
H53A H 0.712152 0.871401 0.585488 0.184 Uiso 1 1 calc GR
H53B H 0.784367 0.836127 0.541294 0.184 Uiso 1 1 calc GR
H53C H 0.745809 0.746635 0.582473 0.184 Uiso 1 1 calc GR
C54 C 0.6936(9) 0.7085(13) 0.4769(6) 0.099(5) Uani 1 1 d .
H54A H 0.721793 0.644350 0.494478 0.149 Uiso 1 1 calc GR
H54B H 0.738649 0.747452 0.455517 0.149 Uiso 1 1 calc GR
H54C H 0.643649 0.684519 0.452657 0.149 Uiso 1 1 calc GR
C61 C 0.5101(10) 0.7831(10) 0.6126(5) 0.081(4) Uani 1 1 d .
C62 C 0.5747(12) 0.7795(13) 0.6608(6) 0.118(3) Uani 1 1 d .
H62A H 0.592602 0.703253 0.668049 0.177 Uiso 1 1 calc GR
H62B H 0.545241 0.809642 0.692891 0.177 Uiso 1 1 calc GR
H62C H 0.628424 0.823291 0.653031 0.177 Uiso 1 1 calc GR
C63 C 0.4790(12) 0.8984(13) 0.5966(6) 0.118(3) Uani 1 1 d .
H63A H 0.531823 0.944448 0.589800 0.177 Uiso 1 1 calc GR
H63B H 0.444543 0.930302 0.626338 0.177 Uiso 1 1 calc GR
H63C H 0.440524 0.894611 0.563462 0.177 Uiso 1 1 calc GR
C64 C 0.4278(12) 0.7161(14) 0.6288(6) 0.118(3) Uani 1 1 d .
H64A H 0.413137 0.732902 0.666615 0.177 Uiso 1 1 calc GR
H64B H 0.441278 0.637627 0.625391 0.177 Uiso 1 1 calc GR
H64C H 0.376135 0.734868 0.604642 0.177 Uiso 1 1 calc GR
B1 B 0.8083(8) 0.4063(11) 0.5446(6) 0.058(3) Uani 1 1 d .
H1A H 0.856406 0.476333 0.526751 0.070 Uiso 1 1 calc GR
H1B H 0.795345 0.424445 0.591882 0.070 Uiso 1 1 calc GR
H1C H 0.737428 0.406208 0.519575 0.070 Uiso 1 1 calc GR
B2 B 0.7706(9) 0.1625(9) 0.5541(6) 0.054(3) Uani 1 1 d .
H2A H 0.724458 0.145951 0.513935 0.065 Uiso 1 1 calc GR
H2B H 0.724475 0.198224 0.589575 0.065 Uiso 1 1 calc GR
H2C H 0.804847 0.077944 0.569116 0.065 Uiso 1 1 calc GR
B3 B 0.6987(7) 0.3553(9) 0.6906(5) 0.046(3) Uani 1 1 d .
H3A H 0.751407 0.374932 0.727411 0.056 Uiso 1 1 calc GR
H3B H 0.675891 0.439476 0.668804 0.056 Uiso 1 1 calc GR
H3C H 0.734008 0.296715 0.658017 0.056 Uiso 1 1 calc GR
B4 B 0.5200(9) 0.2624(10) 0.6523(5) 0.054(3) Uani 1 1 d .
H4A H 0.563428 0.215226 0.618994 0.065 Uiso 1 1 calc GR
H4B H 0.497574 0.350726 0.634856 0.065 Uiso 1 1 calc GR
H4C H 0.453907 0.209537 0.662135 0.065 Uiso 1 1 calc GR
B5 B 0.6066(8) 0.5697(10) 0.5772(5) 0.051(3) Uani 1 1 d .
H5A H 0.633358 0.518206 0.539147 0.061 Uiso 1 1 calc GR
H5B H 0.547462 0.519409 0.598634 0.061 Uiso 1 1 calc GR
H5C H 0.667745 0.584541 0.609564 0.061 Uiso 1 1 calc GR
B6 B 0.4693(8) 0.6913(12) 0.4962(5) 0.056(3) Uani 1 1 d .
H6A H 0.408860 0.636567 0.513425 0.067 Uiso 1 1 calc GR
H6B H 0.501228 0.645774 0.457777 0.067 Uiso 1 1 calc GR
H6C H 0.440403 0.779332 0.482235 0.067 Uiso 1 1 calc GR

loop_
_atom_site_aniso_label
_atom_site_aniso_U_11
_atom_site_aniso_U_22
_atom_site_aniso_U_33
_atom_site_aniso_U_23
_atom_site_aniso_U_13
_atom_site_aniso_U_12
Er1 0.0384(3) 0.0395(3) 0.0391(3) 0.0010(2) -0.00640(18) 0.0000(2)
P1 0.0422(16) 0.0484(16) 0.0598(18) 0.0011(14) 0.0022(14) 0.0027(13)
P2 0.0418(15) 0.0470(16) 0.0399(14) 0.0063(12) -0.0033(12) 0.0000(12)
P3 0.0604(18) 0.0325(14) 0.0486(16) -0.0031(12) -0.0214(14) 0.0065(13)
C11 0.059(8) 0.078(9) 0.074(9) 0.016(7) -0.011(7) 0.018(7)
C12 0.081(10) 0.177(16) 0.069(10) -0.013(10) -0.046(8) 0.049(10)
C13 0.059(8) 0.128(12) 0.088(10) 0.028(8) 0.002(7) 0.048(8)
C14 0.078(11) 0.114(13) 0.21(2) 0.034(12) -0.065(13) -0.032(10)
C21 0.102(6) 0.112(6) 0.081(5) -0.010(5) 0.020(4) 0.025(5)
C22 0.102(6) 0.112(6) 0.081(5) -0.010(5) 0.020(4) 0.025(5)
C23 0.102(6) 0.112(6) 0.081(5) -0.010(5) 0.020(4) 0.025(5)
C24 0.102(6) 0.112(6) 0.081(5) -0.010(5) 0.020(4) 0.025(5)
C31 0.155(8) 0.054(4) 0.103(6) 0.011(4) -0.015(5) 0.016(4)
C32 0.155(8) 0.054(4) 0.103(6) 0.011(4) -0.015(5) 0.016(4)
C33 0.155(8) 0.054(4) 0.103(6) 0.011(4) -0.015(5) 0.016(4)
C34 0.155(8) 0.054(4) 0.103(6) 0.011(4) -0.015(5) 0.016(4)
C41 0.044(6) 0.064(7) 0.041(6) -0.009(5) 0.013(5) 0.005(5)
C42 0.062(9) 0.129(12) 0.078(9) -0.016(8) 0.013(7) 0.001(8)
C43 0.157(15) 0.074(9) 0.079(9) 0.010(8) 0.035(10) 0.063(9)
C44 0.070(9) 0.091(10) 0.083(9) -0.030(8) 0.000(7) 0.002(7)
C51 0.065(8) 0.046(7) 0.095(9) 0.024(7) -0.036(7) -0.012(6)
C52 0.110(13) 0.093(11) 0.144(15) 0.050(10) -0.022(11) -0.047(9)
C53 0.100(12) 0.153(15) 0.113(13) 0.043(12) -0.046(10) -0.058(11)
C54 0.079(10) 0.105(12) 0.114(12) 0.033(10) -0.006(9) -0.024(9)
C61 0.110(11) 0.060(8) 0.072(8) -0.021(7) -0.039(8) 0.053(8)
C62 0.140(9) 0.115(7) 0.098(7) -0.045(6) -0.024(6) 0.042(7)
C63 0.140(9) 0.115(7) 0.098(7) -0.045(6) -0.024(6) 0.042(7)
C64 0.140(9) 0.115(7) 0.098(7) -0.045(6) -0.024(6) 0.042(7)
B1 0.032(7) 0.070(8) 0.073(9) -0.002(7) 0.006(6) 0.000(6)
B2 0.057(8) 0.032(7) 0.072(9) -0.003(6) 0.001(7) 0.008(6)
B3 0.033(6) 0.047(7) 0.059(8) 0.009(6) -0.007(5) -0.001(6)
B4 0.064(9) 0.054(8) 0.045(7) 0.017(6) -0.008(6) -0.003(7)
B5 0.050(7) 0.053(8) 0.050(7) 0.017(6) 0.007(6) -0.006(6)
B6 0.048(8) 0.069(9) 0.049(7) 0.009(7) -0.007(6) -0.017(7)

loop_
_atom_type_symbol
_atom_type_description
_atom_type_scat_dispersion_real
_atom_type_scat_dispersion_imag
_atom_type_scat_source
C C 0.0033 0.0016 'International Tables Vol C Tables 4.2.6.8 and 6.1.1.4'
H H 0.0000 0.0000 'International Tables Vol C Tables 4.2.6.8 and 6.1.1.4'
B B 0.0013 0.0007 'International Tables Vol C Tables 4.2.6.8 and 6.1.1.4'
Er Er -0.2586 4.9576 'International Tables Vol C Tables 4.2.6.8 and 6.1.1.4'
P P 0.1023 0.0942 'International Tables Vol C Tables 4.2.6.8 and 6.1.1.4'

loop_
_geom_angle_atom_site_label_1
_geom_angle_atom_site_label_2
_geom_angle_atom_site_label_3
_geom_angle
_geom_angle_site_symmetry_1
_geom_angle_site_symmetry_3
B1 Er1 B3 94.1(4) . .
B1 Er1 B4 154.4(4) . .
B3 Er1 B4 65.8(3) . .
B5 Er1 B1 87.9(4) . .
B5 Er1 B3 97.9(4) . .
B5 Er1 B4 109.6(4) . .
B6 Er1 B1 110.4(4) 3_666 .
B6 Er1 B3 152.7(4) 3_666 .
B6 Er1 B4 87.2(4) 3_666 .
B6 Er1 B5 95.1(4) 3_666 .
C11 P1 B2 111.6(6) . .
C21 P1 C11 111.1(7) . .
C21 P1 B1 110.4(6) . .
C21 P1 B2 109.8(7) . .
B1 P1 C11 109.0(6) . .
B1 P1 B2 104.7(5) . .
C31 P2 C41 113.4(6) . .
C31 P2 B3 110.4(7) . .
C31 P2 B4 110.0(7) . .
C41 P2 B3 109.9(5) . .
C41 P2 B4 111.7(5) . .
B3 P2 B4 100.8(5) . .
C51 P3 C61 113.2(7) . .
C51 P3 B5 107.4(5) . .
C51 P3 B6 107.9(5) . .
C61 P3 B5 107.6(5) . .
C61 P3 B6 109.7(6) . .
B6 P3 B5 111.0(6) . .
C12 C11 P1 105.0(8) . .
C12 C11 C13 107.7(10) . .
C12 C11 C14 109.6(13) . .
C13 C11 P1 110.8(9) . .
C14 C11 P1 112.1(9) . .
C14 C11 C13 111.3(11) . .
C11 C12 H12A 109.5 . .
C11 C12 H12B 109.5 . .
C11 C12 H12C 109.5 . .
H12A C12 H12B 109.5 . .
H12A C12 H12C 109.5 . .
H12B C12 H12C 109.5 . .
C11 C13 H13A 109.5 . .
C11 C13 H13B 109.5 . .
C11 C13 H13C 109.5 . .
H13A C13 H13B 109.5 . .
H13A C13 H13C 109.5 . .
H13B C13 H13C 109.5 . .
C11 C14 H14A 109.5 . .
C11 C14 H14B 109.5 . .
C11 C14 H14C 109.5 . .
H14A C14 H14B 109.5 . .
H14A C14 H14C 109.5 . .
H14B C14 H14C 109.5 . .
C22 C21 P1 112.1(10) . .
C22 C21 C24 107.0(13) . .
C23 C21 P1 115.4(11) . .
C23 C21 C22 108.4(12) . .
C23 C21 C24 106.9(13) . .
C24 C21 P1 106.5(9) . .
C21 C22 H22A 109.5 . .
C21 C22 H22B 109.5 . .
C21 C22 H22C 109.5 . .
H22A C22 H22B 109.5 . .
H22A C22 H22C 109.5 . .
H22B C22 H22C 109.5 . .
C21 C23 H23A 109.5 . .
C21 C23 H23B 109.5 . .
C21 C23 H23C 109.5 . .
H23A C23 H23B 109.5 . .
H23A C23 H23C 109.5 . .
H23B C23 H23C 109.5 . .
C21 C24 H24A 109.5 . .
C21 C24 H24B 109.5 . .
C21 C24 H24C 109.5 . .
H24A C24 H24B 109.5 . .
H24A C24 H24C 109.5 . .
H24B C24 H24C 109.5 . .
C32 C31 P2 108.3(10) . .
C32 C31 C34 104.6(12) . .
C33 C31 P2 112.1(10) . .
C33 C31 C32 102.2(14) . .
C33 C31 C34 118.0(13) . .
C34 C31 P2 110.6(11) . .
C31 C32 H32A 109.5 . .
C31 C32 H32B 109.5 . .
C31 C32 H32C 109.5 . .
H32A C32 H32B 109.5 . .
H32A C32 H32C 109.5 . .
H32B C32 H32C 109.5 . .
C31 C33 H33A 109.5 . .
C31 C33 H33B 109.5 . .
C31 C33 H33C 109.5 . .
H33A C33 H33B 109.5 . .
H33A C33 H33C 109.5 . .
H33B C33 H33C 109.5 . .
C31 C34 H34A 109.5 . .
C31 C34 H34B 109.5 . .
C31 C34 H34C 109.5 . .
H34A C34 H34B 109.5 . .
H34A C34 H34C 109.5 . .
H34B C34 H34C 109.5 . .
C42 C41 P2 109.8(8) . .
C42 C41 C43 108.8(10) . .
C42 C41 C44 110.8(10) . .
C43 C41 P2 106.6(7) . .
C43 C41 C44 109.5(10) . .
C44 C41 P2 111.3(7) . .
C41 C42 H42A 109.5 . .
C41 C42 H42B 109.5 . .
C41 C42 H42C 109.5 . .
H42A C42 H42B 109.5 . .
H42A C42 H42C 109.5 . .
H42B C42 H42C 109.5 . .
C41 C43 H43A 109.5 . .
C41 C43 H43B 109.5 . .
C41 C43 H43C 109.5 . .
H43A C43 H43B 109.5 . .
H43A C43 H43C 109.5 . .
H43B C43 H43C 109.5 . .
C41 C44 H44A 109.5 . .
C41 C44 H44B 109.5 . .
C41 C44 H44C 109.5 . .
H44A C44 H44B 109.5 . .
H44A C44 H44C 109.5 . .
H44B C44 H44C 109.5 . .
C52 C51 P3 112.2(9) . .
C52 C51 C54 105.1(12) . .
C53 C51 P3 113.9(10) . .
C53 C51 C52 111.7(11) . .
C53 C51 C54 108.4(12) . .
C54 C51 P3 104.8(8) . .
C51 C52 H52A 109.5 . .
C51 C52 H52B 109.5 . .
C51 C52 H52C 109.5 . .
H52A C52 H52B 109.5 . .
H52A C52 H52C 109.5 . .
H52B C52 H52C 109.5 . .
C51 C53 H53A 109.5 . .
C51 C53 H53B 109.5 . .
C51 C53 H53C 109.5 . .
H53A C53 H53B 109.5 . .
H53A C53 H53C 109.5 . .
H53B C53 H53C 109.5 . .
C51 C54 H54A 109.5 . .
C51 C54 H54B 109.5 . .
C51 C54 H54C 109.5 . .
H54A C54 H54B 109.5 . .
H54A C54 H54C 109.5 . .
H54B C54 H54C 109.5 . .
C62 C61 P3 110.5(9) . .
C62 C61 C63 114.2(12) . .
C62 C61 C64 106.0(13) . .
C63 C61 P3 110.4(10) . .
C63 C61 C64 108.7(13) . .
C64 C61 P3 106.6(9) . .
C61 C62 H62A 109.5 . .
C61 C62 H62B 109.5 . .
C61 C62 H62C 109.5 . .
H62A C62 H62B 109.5 . .
H62A C62 H62C 109.5 . .
H62B C62 H62C 109.5 . .
C61 C63 H63A 109.5 . .
C61 C63 H63B 109.5 . .
C61 C63 H63C 109.5 . .
H63A C63 H63B 109.5 . .
H63A C63 H63C 109.5 . .
H63B C63 H63C 109.5 . .
C61 C64 H64A 109.5 . .
C61 C64 H64B 109.5 . .
C61 C64 H64C 109.5 . .
H64A C64 H64B 109.5 . .
H64A C64 H64C 109.5 . .
H64B C64 H64C 109.5 . .
Er1 B1 H1A 145.0 . .
Er1 B1 H1B 62.2 . .
Er1 B1 H1C 52.1 . .
P1 B1 Er1 105.2(6) . .
P1 B1 H1A 109.5 . .
P1 B1 H1B 109.5 . .
P1 B1 H1C 109.5 . .
H1A B1 H1B 109.5 . .
H1A B1 H1C 109.5 . .
H1B B1 H1C 109.5 . .
P1 B2 H2A 109.5 . .
P1 B2 H2B 109.5 . .
P1 B2 H2C 109.5 . .
H2A B2 H2B 109.5 . .
H2A B2 H2C 109.5 . .
H2B B2 H2C 109.5 . .
Er1 B3 H3A 153.4 . .
Er1 B3 H3B 58.1 . .
Er1 B3 H3C 60.8 . .
P2 B3 Er1 97.1(4) . .
P2 B3 H3A 109.5 . .
P2 B3 H3B 109.5 . .
P2 B3 H3C 109.5 . .
H3A B3 H3B 109.5 . .
H3A B3 H3C 109.5 . .
H3B B3 H3C 109.5 . .
Er1 B4 H4A 55.1 . .
Er1 B4 H4B 64.3 . .
Er1 B4 H4C 153.7 . .
P2 B4 Er1 96.3(5) . .
P2 B4 H4A 109.5 . .
P2 B4 H4B 109.5 . .
P2 B4 H4C 109.5 . .
H4A B4 H4B 109.5 . .
H4A B4 H4C 109.5 . .
H4B B4 H4C 109.5 . .
Er1 B5 H5A 57.6 . .
Er1 B5 H5B 67.6 . .
Er1 B5 H5C 88.3 . .
P3 B5 Er1 161.5(7) . .
P3 B5 H5A 109.5 . .
P3 B5 H5B 109.5 . .
P3 B5 H5C 109.5 . .
H5A B5 H5B 109.5 . .
H5A B5 H5C 109.5 . .
H5B B5 H5C 109.5 . .
Er1 B6 H6A 70.5 3_666 .
Er1 B6 H6B 63.0 3_666 .
Er1 B6 H6C 78.4 3_666 .
P3 B6 Er1 171.1(8) . 3_666
P3 B6 H6A 109.5 . .
P3 B6 H6B 109.5 . .
P3 B6 H6C 109.5 . .
H6A B6 H6B 109.5 . .
H6A B6 H6C 109.5 . .
H6B B6 H6C 109.5 . .

loop_
_geom_bond_atom_site_label_1
_geom_bond_atom_site_label_2
_geom_bond_distance
_geom_bond_site_symmetry_2
Er1 B1 2.735(12) .
Er1 B3 2.753(12) .
Er1 B4 2.772(13) .
Er1 B5 2.580(12) .
Er1 B6 2.577(12) 3_666
P1 C11 1.885(12) .
P1 C21 1.852(14) .
P1 B1 1.884(13) .
P1 B2 1.943(12) .
P2 C31 1.863(13) .
P2 C41 1.900(10) .
P2 B3 1.946(11) .
P2 B4 1.950(12) .
P3 C51 1.878(12) .
P3 C61 1.898(12) .
P3 B5 1.942(12) .
P3 B6 1.902(12) .
C11 C12 1.513(17) .
C11 C13 1.556(16) .
C11 C14 1.519(18) .
C12 H12A 0.9800 .
C12 H12B 0.9800 .
C12 H12C 0.9800 .
C13 H13A 0.9800 .
C13 H13B 0.9800 .
C13 H13C 0.9800 .
C14 H14A 0.9800 .
C14 H14B 0.9800 .
C14 H14C 0.9800 .
C21 C22 1.522(17) .
C21 C23 1.494(19) .
C21 C24 1.541(19) .
C22 H22A 0.9800 .
C22 H22B 0.9800 .
C22 H22C 0.9800 .
C23 H23A 0.9800 .
C23 H23B 0.9800 .
C23 H23C 0.9800 .
C24 H24A 0.9800 .
C24 H24B 0.9800 .
C24 H24C 0.9800 .
C31 C32 1.54(2) .
C31 C33 1.52(2) .
C31 C34 1.59(2) .
C32 H32A 0.9800 .
C32 H32B 0.9800 .
C32 H32C 0.9800 .
C33 H33A 0.9800 .
C33 H33B 0.9800 .
C33 H33C 0.9800 .
C34 H34A 0.9800 .
C34 H34B 0.9800 .
C34 H34C 0.9800 .
C41 C42 1.517(16) .
C41 C43 1.530(15) .
C41 C44 1.532(15) .
C42 H42A 0.9800 .
C42 H42B 0.9800 .
C42 H42C 0.9800 .
C43 H43A 0.9800 .
C43 H43B 0.9800 .
C43 H43C 0.9800 .
C44 H44A 0.9800 .
C44 H44B 0.9800 .
C44 H44C 0.9800 .
C51 C52 1.532(17) .
C51 C53 1.478(17) .
C51 C54 1.564(18) .
C52 H52A 0.9800 .
C52 H52B 0.9800 .
C52 H52C 0.9800 .
C53 H53A 0.9800 .
C53 H53B 0.9800 .
C53 H53C 0.9800 .
C54 H54A 0.9800 .
C54 H54B 0.9800 .
C54 H54C 0.9800 .
C61 C62 1.501(18) .
C61 C63 1.524(19) .
C61 C64 1.53(2) .
C62 H62A 0.9800 .
C62 H62B 0.9800 .
C62 H62C 0.9800 .
C63 H63A 0.9800 .
C63 H63B 0.9800 .
C63 H63C 0.9800 .
C64 H64A 0.9800 .
C64 H64B 0.9800 .
C64 H64C 0.9800 .
B1 H1A 1.2000 .
B1 H1B 1.2000 .
B1 H1C 1.2000 .
B2 H2A 1.2000 .
B2 H2B 1.2000 .
B2 H2C 1.2000 .
B3 H3A 1.2000 .
B3 H3B 1.2000 .
B3 H3C 1.2000 .
B4 H4A 1.2000 .
B4 H4B 1.2000 .
B4 H4C 1.2000 .
B5 H5A 1.2000 .
B5 H5B 1.2000 .
B5 H5C 1.2000 .
B6 Er1 2.577(12) 3_666
B6 H6A 1.2000 .
B6 H6B 1.2000 .
B6 H6C 1.2000 .

loop_
_geom_torsion_atom_site_label_1
_geom_torsion_atom_site_label_2
_geom_torsion_atom_site_label_3
_geom_torsion_atom_site_label_4
_geom_torsion
C11 P1 C21 C22 73.5(13)
C11 P1 C21 C23 -51.3(13)
C11 P1 C21 C24 -169.8(10)
C11 P1 B1 Er1 -113.9(6)
C21 P1 C11 C12 -169.4(9)
C21 P1 C11 C13 -53.4(11)
C21 P1 C11 C14 71.7(13)
C21 P1 B1 Er1 123.7(7)
C31 P2 C41 C42 -64.9(11)
C31 P2 C41 C43 177.4(10)
C31 P2 C41 C44 58.1(11)
C41 P2 C31 C32 178.9(10)
C41 P2 C31 C33 -69.1(14)
C41 P2 C31 C34 64.8(12)
C51 P3 C61 C62 -70.5(12)
C51 P3 C61 C63 56.9(12)
C51 P3 C61 C64 174.8(9)
C61 P3 C51 C52 -72.2(11)
C61 P3 C51 C53 55.9(12)
C61 P3 C51 C54 174.3(8)
B1 P1 C11 C12 68.7(10)
B1 P1 C11 C13 -175.3(9)
B1 P1 C11 C14 -50.3(13)
B1 P1 C21 C22 -165.4(11)
B1 P1 C21 C23 69.9(12)
B1 P1 C21 C24 -48.7(12)
B2 P1 C11 C12 -46.5(11)
B2 P1 C11 C13 69.5(10)
B2 P1 C11 C14 -165.4(11)
B2 P1 C21 C22 -50.5(13)
B2 P1 C21 C23 -175.2(10)
B2 P1 C21 C24 66.2(11)
B2 P1 B1 Er1 5.6(7)
B3 P2 C31 C32 -57.3(13)
B3 P2 C31 C33 54.7(14)
B3 P2 C31 C34 -171.4(10)
B3 P2 C41 C42 171.0(8)
B3 P2 C41 C43 53.4(10)
B3 P2 C41 C44 -65.9(9)
B4 P2 C31 C32 53.0(14)
B4 P2 C31 C33 165.0(11)
B4 P2 C31 C34 -61.0(12)
B4 P2 C41 C42 60.0(9)
B4 P2 C41 C43 -57.6(10)
B4 P2 C41 C44 -176.9(8)
B5 P3 C51 C52 169.1(10)
B5 P3 C51 C53 -62.8(13)
B5 P3 C51 C54 55.6(9)
B5 P3 C61 C62 48.0(13)
B5 P3 C61 C63 175.4(10)
B5 P3 C61 C64 -66.7(10)
B6 P3 C51 C52 49.4(12)
B6 P3 C51 C53 177.5(11)
B6 P3 C51 C54 -64.1(9)
B6 P3 C61 C62 168.9(11)
B6 P3 C61 C63 -63.7(13)
B6 P3 C61 C64 54.2(10)

loop_
_smtbx_masks_void_nr
_smtbx_masks_void_average_x
_smtbx_masks_void_average_y
_smtbx_masks_void_average_z
_smtbx_masks_void_volume
_smtbx_masks_void_count_electrons
1 0.250 -0.986 0.750 476.7 176.1
2 -0.250 0.016 0.250 476.7 176.1
